data_2211705
loop_
_publ_author_name
'Yang, Shu-Ping'
'Han, Li-Jun'
'Wang, Da-Qi'
'Ding, Tie-Zhu'

_publ_section_title
;
 2,3-Diphenyl-6,7-dihydro-5<i>H</i>-1,4-diazepine
;
_journal_coeditor_code AT2179
_journal_issue 1
_journal_name_full 'Acta Crystallographica Section E'
_journal_page_first o188
_journal_page_last o190
_journal_paper_doi 10.1107/S160053680605241X
_journal_volume 63
_journal_year 2007
_chemical_formula_iupac 'C17 H16 N2'
_chemical_formula_moiety 'C17 H16 N2'
_chemical_formula_sum 'C17 H16 N2'
_chemical_formula_weight 248.32
_chemical_melting_point 392
_chemical_name_systematic
;
2,3-Diphenyl-6,7-dihydro-5H-1,4-diazepine
;
_space_group_IT_number 14
_symmetry_cell_setting monoclinic
_symmetry_space_group_name_Hall '-P 2yn'
_symmetry_space_group_name_H-M 'P 1 21/n 1'
_atom_sites_solution_hydrogens geom
_atom_sites_solution_primary direct
_atom_sites_solution_secondary difmap
_audit_creation_method SHELXL-97
_cell_angle_alpha 90.00
_cell_angle_beta 105.115(2)
_cell_angle_gamma 90.00
_cell_formula_units_Z 4
_cell_length_a 8.708(2)
_cell_length_b 17.649(3)
_cell_length_c 9.171(2)
_cell_measurement_reflns_used 2428
_cell_measurement_temperature 298(2)
_cell_measurement_theta_max 26.74
_cell_measurement_theta_min 2.308
_cell_volume 1360.7(5)
_computing_cell_refinement SMART
_computing_data_collection 'SMART (Siemens, 1996)'
_computing_data_reduction 'SAINT (Siemens, 1996)'
_computing_molecular_graphics 'SHELXTL (Sheldrick, 1997b)'
_computing_publication_material SHELXTL
_computing_structure_refinement 'SHELXL97 (Sheldrick, 1997a)'
_computing_structure_solution 'SHELXS97 (Sheldrick, 1997a)'
_diffrn_ambient_temperature 298(2)
_diffrn_measured_fraction_theta_full 0.991
_diffrn_measured_fraction_theta_max 0.991
_diffrn_measurement_device_type 'Siemens SMART 1000 CCD area-detector'
_diffrn_measurement_method '\f and \w'
_diffrn_radiation_monochromator graphite
_diffrn_radiation_source 'fine-focus sealed tube'
_diffrn_radiation_type MoK\a
_diffrn_radiation_wavelength 0.71073
_diffrn_reflns_av_R_equivalents 0.0541
_diffrn_reflns_av_sigmaI/netI 0.0569
_diffrn_reflns_limit_h_max 10
_diffrn_reflns_limit_h_min -10
_diffrn_reflns_limit_k_max 20
_diffrn_reflns_limit_k_min -12
_diffrn_reflns_limit_l_max 10
_diffrn_reflns_limit_l_min -10
_diffrn_reflns_number 6849
_diffrn_reflns_theta_full 25.01
_diffrn_reflns_theta_max 25.01
_diffrn_reflns_theta_min 2.57
_diffrn_standards_decay_% 0
_diffrn_standards_number 0
_exptl_absorpt_coefficient_mu 0.072
_exptl_absorpt_correction_T_max 0.9636
_exptl_absorpt_correction_T_min 0.9561
_exptl_absorpt_correction_type multi-scan
_exptl_absorpt_process_details '(SADABS; Sheldrick, 1996)'
_exptl_crystal_colour colourless
_exptl_crystal_density_diffrn 1.212
_exptl_crystal_density_method 'not measured'
_exptl_crystal_description block
_exptl_crystal_F_000 528
_exptl_crystal_size_max 0.63
_exptl_crystal_size_mid 0.58
_exptl_crystal_size_min 0.52
_refine_diff_density_max 0.114
_refine_diff_density_min -0.147
_refine_ls_extinction_coef 0.44(3)
_refine_ls_extinction_expression Fc^*^=kFc[1+0.001xFc^2^\l^3^/sin(2\q)]^-1/4^
_refine_ls_extinction_method SHELXL97
_refine_ls_goodness_of_fit_ref 1.008
_refine_ls_hydrogen_treatment constr
_refine_ls_matrix_type full
_refine_ls_number_parameters 173
_refine_ls_number_reflns 2375
_refine_ls_number_restraints 0
_refine_ls_restrained_S_all 1.008
_refine_ls_R_factor_all 0.0689
_refine_ls_R_factor_gt 0.0409
_refine_ls_shift/su_max 0.000
_refine_ls_shift/su_mean 0.000
_refine_ls_structure_factor_coef Fsqd
_refine_ls_weighting_details 'calc w=1/[\s^2^(Fo^2^)+(0.0742P)^2^+0.1494P] where P=(Fo^2^+2Fc^2^)/3'
_refine_ls_weighting_scheme calc
_refine_ls_wR_factor_gt 0.1083
_refine_ls_wR_factor_ref 0.1402
_reflns_number_gt 1671
_reflns_number_total 2375
_reflns_threshold_expression I>2\s(I)
_cod_data_source_file at2179.cif
_cod_data_source_block I
_cod_original_sg_symbol_H-M 'P 21/n'
_cod_database_code 2211705
_cod_database_fobs_code 2211705

loop_
_symmetry_equiv_pos_as_xyz
'x, y, z'
'-x+1/2, y+1/2, -z+1/2'
'-x, -y, -z'
'x-1/2, -y-1/2, z-1/2'

loop_
_atom_site_type_symbol
_atom_site_label
_atom_site_fract_x
_atom_site_fract_y
_atom_site_fract_z
_atom_site_U_iso_or_equiv
_atom_site_adp_type
_atom_site_calc_flag
_atom_site_refinement_flags
_atom_site_occupancy
N N1 0.59292(17) 0.23436(8) 0.28612(18) 0.0507(5) Uani d . 1
N N2 0.82982(19) 0.12753(9) 0.48271(17) 0.0562(5) Uani d . 1
C C1 0.7445(2) 0.23589(9) 0.31722(18) 0.0413(5) Uani d . 1
C C2 0.8424(2) 0.16496(9) 0.3676(2) 0.0438(5) Uani d . 1
C C3 0.7154(3) 0.15663(12) 0.5611(2) 0.0665(6) Uani d . 1
H H3A 0.7297 0.2109 0.5757 0.080 Uiso calc R 1
H H3B 0.7344 0.1330 0.6597 0.080 Uiso calc R 1
C C4 0.5471(3) 0.14030(12) 0.4705(3) 0.0743(7) Uani d . 1
H H4A 0.4736 0.1688 0.5127 0.089 Uiso calc R 1
H H4B 0.5247 0.0869 0.4788 0.089 Uiso calc R 1
C C5 0.5199(2) 0.16097(11) 0.3041(3) 0.0644(6) Uani d . 1
H H5A 0.5651 0.1219 0.2535 0.077 Uiso calc R 1
H H5B 0.4066 0.1633 0.2568 0.077 Uiso calc R 1
C C6 0.82478(19) 0.30969(9) 0.31339(18) 0.0390(5) Uani d . 1
C C7 0.9817(2) 0.32035(10) 0.3942(2) 0.0485(5) Uani d . 1
H H7 1.0394 0.2800 0.4467 0.058 Uiso calc R 1
C C8 1.0530(2) 0.39047(11) 0.3972(2) 0.0557(5) Uani d . 1
H H8 1.1577 0.3973 0.4530 0.067 Uiso calc R 1
C C9 0.9700(2) 0.45008(10) 0.3184(2) 0.0524(5) Uani d . 1
H H9 1.0184 0.4972 0.3208 0.063 Uiso calc R 1
C C10 0.8156(2) 0.44011(10) 0.2361(2) 0.0530(5) Uani d . 1
H H10 0.7597 0.4804 0.1816 0.064 Uiso calc R 1
C C11 0.7427(2) 0.37049(10) 0.2338(2) 0.0471(5) Uani d . 1
H H11 0.6376 0.3643 0.1784 0.056 Uiso calc R 1
C C12 0.94575(19) 0.13572(9) 0.27481(19) 0.0418(5) Uani d . 1
C C13 1.0447(2) 0.07384(10) 0.3245(2) 0.0548(5) Uani d . 1
H H13 1.0506 0.0529 0.4189 0.066 Uiso calc R 1
C C14 1.1338(2) 0.04337(12) 0.2351(3) 0.0656(6) Uani d . 1
H H14 1.1997 0.0021 0.2697 0.079 Uiso calc R 1
C C15 1.1262(2) 0.07337(12) 0.0950(3) 0.0626(6) Uani d . 1
H H15 1.1861 0.0522 0.0349 0.075 Uiso calc R 1
C C16 1.0299(2) 0.13449(11) 0.0440(2) 0.0561(5) Uani d . 1
H H16 1.0246 0.1550 -0.0506 0.067 Uiso calc R 1
C C17 0.9405(2) 0.16563(10) 0.1342(2) 0.0475(5) Uani d . 1
H H17 0.8760 0.2073 0.0995 0.057 Uiso calc R 1

loop_
_atom_site_aniso_label
_atom_site_aniso_U_11
_atom_site_aniso_U_22
_atom_site_aniso_U_33
_atom_site_aniso_U_12
_atom_site_aniso_U_13
_atom_site_aniso_U_23
N1 0.0524(9) 0.0422(9) 0.0588(10) -0.0065(7) 0.0164(8) -0.0021(7)
N2 0.0790(11) 0.0431(9) 0.0521(10) 0.0047(8) 0.0274(9) 0.0078(7)
C1 0.0493(10) 0.0364(10) 0.0392(10) -0.0010(7) 0.0134(8) -0.0010(7)
C2 0.0553(10) 0.0329(9) 0.0428(10) -0.0043(8) 0.0121(8) 0.0019(8)
C3 0.0984(17) 0.0538(13) 0.0585(13) 0.0034(12) 0.0406(12) 0.0076(10)
C4 0.0991(18) 0.0484(13) 0.0957(18) -0.0093(11) 0.0619(15) -0.0005(12)
C5 0.0639(12) 0.0472(12) 0.0867(16) -0.0174(9) 0.0280(11) -0.0055(11)
C6 0.0468(10) 0.0331(9) 0.0385(9) -0.0006(7) 0.0134(8) -0.0004(7)
C7 0.0525(10) 0.0383(10) 0.0498(11) 0.0032(8) 0.0042(9) 0.0043(8)
C8 0.0501(11) 0.0476(11) 0.0635(13) -0.0074(9) 0.0043(9) -0.0027(9)
C9 0.0592(12) 0.0340(10) 0.0658(13) -0.0068(9) 0.0195(10) -0.0022(9)
C10 0.0563(11) 0.0362(10) 0.0673(13) 0.0041(8) 0.0177(10) 0.0107(9)
C11 0.0445(9) 0.0410(10) 0.0545(11) 0.0010(8) 0.0106(8) 0.0058(8)
C12 0.0465(9) 0.0313(9) 0.0472(10) -0.0054(7) 0.0116(8) -0.0010(7)
C13 0.0601(12) 0.0438(11) 0.0601(12) 0.0041(9) 0.0153(10) 0.0071(9)
C14 0.0626(13) 0.0520(13) 0.0861(17) 0.0136(10) 0.0260(12) 0.0046(11)
C15 0.0579(12) 0.0585(13) 0.0782(15) -0.0002(10) 0.0303(11) -0.0100(11)
C16 0.0629(12) 0.0556(12) 0.0551(12) -0.0083(10) 0.0246(10) -0.0017(10)
C17 0.0532(10) 0.0392(10) 0.0502(11) -0.0024(8) 0.0137(9) 0.0030(8)

loop_
_atom_type_symbol
_atom_type_description
_atom_type_scat_dispersion_real
_atom_type_scat_dispersion_imag
_atom_type_scat_source
C C 0.0033 0.0016 'International Tables Vol C Tables 4.2.6.8 and 6.1.1.4'
H H 0.0000 0.0000 'International Tables Vol C Tables 4.2.6.8 and 6.1.1.4'
N N 0.0061 0.0033 'International Tables Vol C Tables 4.2.6.8 and 6.1.1.4'

loop_
_geom_angle_atom_site_label_1
_geom_angle_atom_site_label_2
_geom_angle_atom_site_label_3
_geom_angle
_geom_angle_publ_flag
C1 N1 C5 116.47(16) y
C2 N2 C3 116.18(16) y
N1 C1 C6 118.66(15) ?
N1 C1 C2 121.14(15) ?
C6 C1 C2 120.07(14) ?
N2 C2 C12 119.43(16) ?
N2 C2 C1 121.14(16) ?
C12 C2 C1 119.27(14) ?
N2 C3 C4 110.48(17) y
N2 C3 H3A 109.6 ?
C4 C3 H3A 109.6 ?
N2 C3 H3B 109.6 ?
C4 C3 H3B 109.6 ?
H3A C3 H3B 108.1 ?
C3 C4 C5 112.24(16) y
C3 C4 H4A 109.2 ?
C5 C4 H4A 109.2 ?
C3 C4 H4B 109.2 ?
C5 C4 H4B 109.2 ?
H4A C4 H4B 107.9 ?
N1 C5 C4 111.32(16) y
N1 C5 H5A 109.4 ?
C4 C5 H5A 109.4 ?
N1 C5 H5B 109.4 ?
C4 C5 H5B 109.4 ?
H5A C5 H5B 108.0 ?
C7 C6 C11 118.50(15) ?
C7 C6 C1 120.74(15) ?
C11 C6 C1 120.71(15) ?
C8 C7 C6 120.46(17) ?
C8 C7 H7 119.8 ?
C6 C7 H7 119.8 ?
C9 C8 C7 120.32(17) ?
C9 C8 H8 119.8 ?
C7 C8 H8 119.8 ?
C8 C9 C10 119.89(16) ?
C8 C9 H9 120.1 ?
C10 C9 H9 120.1 ?
C9 C10 C11 120.23(17) ?
C9 C10 H10 119.9 ?
C11 C10 H10 119.9 ?
C10 C11 C6 120.59(16) ?
C10 C11 H11 119.7 ?
C6 C11 H11 119.7 ?
C17 C12 C13 118.15(16) ?
C17 C12 C2 121.67(16) ?
C13 C12 C2 120.08(15) ?
C14 C13 C12 120.54(18) ?
C14 C13 H13 119.7 ?
C12 C13 H13 119.7 ?
C15 C14 C13 120.59(19) ?
C15 C14 H14 119.7 ?
C13 C14 H14 119.7 ?
C16 C15 C14 119.83(19) ?
C16 C15 H15 120.1 ?
C14 C15 H15 120.1 ?
C15 C16 C17 119.74(19) ?
C15 C16 H16 120.1 ?
C17 C16 H16 120.1 ?
C12 C17 C16 121.14(17) ?
C12 C17 H17 119.4 ?
C16 C17 H17 119.4 ?

loop_
_geom_bond_atom_site_label_1
_geom_bond_atom_site_label_2
_geom_bond_distance
_geom_bond_publ_flag
N1 C1 1.276(2) y
N1 C5 1.471(2) ?
N2 C2 1.274(2) y
N2 C3 1.465(2) ?
C1 C6 1.483(2) ?
C1 C2 1.517(2) ?
C2 C12 1.483(2) ?
C3 C4 1.512(3) ?
C3 H3A 0.9700 ?
C3 H3B 0.9700 ?
C4 C5 1.527(3) ?
C4 H4A 0.9700 ?
C4 H4B 0.9700 ?
C5 H5A 0.9700 ?
C5 H5B 0.9700 ?
C6 C7 1.387(2) ?
C6 C11 1.387(2) ?
C7 C8 1.381(2) ?
C7 H7 0.9300 ?
C8 C9 1.371(3) ?
C8 H8 0.9300 ?
C9 C10 1.371(3) ?
C9 H9 0.9300 ?
C10 C11 1.381(2) ?
C10 H10 0.9300 ?
C11 H11 0.9300 ?
C12 C17 1.383(2) ?
C12 C13 1.392(2) ?
C13 C14 1.377(3) ?
C13 H13 0.9300 ?
C14 C15 1.375(3) ?
C14 H14 0.9300 ?
C15 C16 1.371(3) ?
C15 H15 0.9300 ?
C16 C17 1.389(2) ?
C16 H16 0.9300 ?
C17 H17 0.9300 ?

loop_
_geom_hbond_atom_site_label_D
_geom_hbond_atom_site_label_H
_geom_hbond_atom_site_label_A
_geom_hbond_site_symmetry_A
_geom_hbond_distance_DH
_geom_hbond_distance_HA
_geom_hbond_distance_DA
_geom_hbond_angle_DHA
C16 H16 N1 4_665 0.93 2.62 3.454(2) 149.2

loop_
_geom_torsion_atom_site_label_1
_geom_torsion_atom_site_label_2
_geom_torsion_atom_site_label_3
_geom_torsion_atom_site_label_4
_geom_torsion
_geom_torsion_publ_flag
C5 N1 C1 C6 -174.97(15) ?
C5 N1 C1 C2 0.9(2) ?
C3 N2 C2 C12 -175.00(16) ?
C3 N2 C2 C1 0.5(2) ?
N1 C1 C2 N2 -56.8(2) ?
C6 C1 C2 N2 118.99(18) ?
N1 C1 C2 C12 118.69(18) ?
C6 C1 C2 C12 -65.5(2) ?
C2 N2 C3 C4 74.2(2) ?
N2 C3 C4 C5 -47.0(2) y
C1 N1 C5 C4 71.7(2) ?
C3 C4 C5 N1 -43.1(2) y
N1 C1 C6 C7 157.11(16) ?
C2 C1 C6 C7 -18.8(2) ?
N1 C1 C6 C11 -20.3(2) ?
C2 C1 C6 C11 163.80(15) ?
C11 C6 C7 C8 1.2(3) ?
C1 C6 C7 C8 -176.23(16) ?
C6 C7 C8 C9 -1.0(3) ?
C7 C8 C9 C10 0.0(3) ?
C8 C9 C10 C11 0.8(3) ?
C9 C10 C11 C6 -0.6(3) ?
C7 C6 C11 C10 -0.4(3) ?
C1 C6 C11 C10 177.02(15) ?
N2 C2 C12 C17 167.39(16) ?
C1 C2 C12 C17 -8.2(2) ?
N2 C2 C12 C13 -8.8(3) ?
C1 C2 C12 C13 175.57(16) ?
C17 C12 C13 C14 -0.3(3) ?
C2 C12 C13 C14 176.02(17) ?
C12 C13 C14 C15 -0.2(3) ?
C13 C14 C15 C16 0.5(3) ?
C14 C15 C16 C17 -0.1(3) ?
C13 C12 C17 C16 0.7(3) ?
C2 C12 C17 C16 -175.62(16) ?
C15 C16 C17 C12 -0.5(3) ?

loop_
_cod_related_entry_id
_cod_related_entry_database
_cod_related_entry_code
1 ChemSpider 21125738
